data_4088572
loop_
_publ_author_name
'Igarashi, Atsushi'
'Kolychev, Eugene L.'
'Tamm, Matthias'
'Nomura, Kotohiro'

_publ_section_title
;
 Synthesis of (Imido)Vanadium(V) Dichloride Complexes Containing Anionic
 N-Heterocyclic Carbenes That Contain a Weakly Coordinating Borate Moiety:
 New MAO-Free Ethylene Polymerization Catalysts
;
_journal_issue 11
_journal_name_full Organometallics
_journal_page_first 1778
_journal_paper_doi 10.1021/acs.organomet.6b00200
_journal_volume 35
_journal_year 2016
_chemical_formula_sum 'C50.5 H38 B Cl2 F15 N3 V'
_chemical_formula_weight 1104.49
_space_group_IT_number 14
_space_group_name_Hall '-P 2yn'
_space_group_name_H-M_alt 'P 1 21/n 1'
_symmetry_cell_setting monoclinic
_symmetry_space_group_name_H-M 'P 1 21/n 1'
_atom_sites_solution_hydrogens geom
_atom_sites_solution_primary direct
_atom_sites_solution_secondary difmap
_audit_creation_method SHELXL-97
_cell_angle_alpha 90.00
_cell_angle_beta 104.275(3)
_cell_angle_gamma 90.00
_cell_formula_units_Z 4
_cell_length_a 12.5185(9)
_cell_length_b 18.3345(13)
_cell_length_c 20.9291(15)
_cell_measurement_reflns_used 11370
_cell_measurement_temperature 93(2)
_cell_measurement_theta_max 27.5
_cell_measurement_theta_min 2.5
_cell_volume 4655.3(6)
_computing_molecular_graphics 'Bruker XP'
_computing_publication_material SHELXL-97
_computing_structure_refinement 'SHELXL-97 (Sheldrick, 1997)'
_computing_structure_solution 'SHELXS-97 (Sheldrick, 1990)'
_diffrn_ambient_temperature 93(2)
_diffrn_measured_fraction_theta_full 0.998
_diffrn_measured_fraction_theta_max 0.998
_diffrn_measurement_device_type 'Rigaku XtaLAB mini'
_diffrn_measurement_method 'profile data from \w-scans'
_diffrn_radiation_monochromator graphite
_diffrn_radiation_source 'fine-focus sealed tube'
_diffrn_radiation_type MoK\a
_diffrn_radiation_wavelength 0.71073
_diffrn_reflns_av_R_equivalents 0.0327
_diffrn_reflns_av_sigmaI/netI 0.0307
_diffrn_reflns_limit_h_max 16
_diffrn_reflns_limit_h_min -16
_diffrn_reflns_limit_k_max 23
_diffrn_reflns_limit_k_min -23
_diffrn_reflns_limit_l_max 27
_diffrn_reflns_limit_l_min -27
_diffrn_reflns_number 48872
_diffrn_reflns_theta_full 27.48
_diffrn_reflns_theta_max 27.48
_diffrn_reflns_theta_min 2.53
_exptl_absorpt_coefficient_mu 0.429
_exptl_absorpt_correction_T_max 0.9267
_exptl_absorpt_correction_T_min 0.9190
_exptl_absorpt_correction_type multi-scan
_exptl_crystal_colour Red
_exptl_crystal_density_diffrn 1.576
_exptl_crystal_density_method 'not measured'
_exptl_crystal_description Block
_exptl_crystal_F_000 2236
_exptl_crystal_size_max 0.20
_exptl_crystal_size_mid 0.19
_exptl_crystal_size_min 0.18
_refine_diff_density_max 0.858
_refine_diff_density_min -0.911
_refine_diff_density_rms 0.087
_refine_ls_extinction_method none
_refine_ls_goodness_of_fit_ref 1.051
_refine_ls_hydrogen_treatment constr
_refine_ls_matrix_type full
_refine_ls_number_parameters 678
_refine_ls_number_reflns 10648
_refine_ls_number_restraints 46
_refine_ls_restrained_S_all 1.051
_refine_ls_R_factor_all 0.0674
_refine_ls_R_factor_gt 0.0559
_refine_ls_shift/su_max 0.000
_refine_ls_shift/su_mean 0.000
_refine_ls_structure_factor_coef Fsqd
_refine_ls_weighting_details 'calc w=1/[\s^2^(Fo^2^)+(0.0906P)^2^+5.3750P] where P=(Fo^2^+2Fc^2^)/3'
_refine_ls_weighting_scheme calc
_refine_ls_wR_factor_gt 0.1533
_refine_ls_wR_factor_ref 0.1656
_reflns_number_gt 8829
_reflns_number_total 10648
_reflns_threshold_expression >2sigma(I)
_cod_data_source_file om6b00200_si_002.cif
_cod_data_source_block vanadium1
_cod_depositor_comments
;
The following automatic conversions were performed:

data item '_exptl_absorpt_correction_type' value 'Multi-scan' was
changed to 'multi-scan' in accordance with the
/home/saulius/struct/COD-crude-data/automatic-downloads/DataCite-retrospective/ACS/depositions/lib/dictionaries/cif_core.dic
dictionary named 'cif_core.dic' version 2.4.2 last updated on
2011-04-26.

Automatic conversion script
Id: cif_fix_values 6909 2019-04-08 15:41:33Z antanas 
;
_cod_original_sg_symbol_H-M 'P 21/n'
_cod_original_formula_sum 'C50.50 H38 B Cl2 F15 N3 V'
_cod_database_code 4088572

loop_
_symmetry_equiv_pos_as_xyz
'x, y, z'
'-x+1/2, y+1/2, -z+1/2'
'-x, -y, -z'
'x-1/2, -y-1/2, z-1/2'

loop_
_atom_site_label
_atom_site_type_symbol
_atom_site_fract_x
_atom_site_fract_y
_atom_site_fract_z
_atom_site_U_iso_or_equiv
_atom_site_adp_type
_atom_site_occupancy
_atom_site_symmetry_multiplicity
_atom_site_calc_flag
_atom_site_refinement_flags
_atom_site_disorder_assembly
_atom_site_disorder_group
V V 0.47006(4) 0.48953(2) 0.21044(2) 0.02568(12) Uani 1 1 d . . .
N1 N 0.49964(15) 0.63962(10) 0.29107(9) 0.0166(4) Uani 1 1 d . . .
N2 N 0.43434(15) 0.64518(10) 0.18586(9) 0.0182(4) Uani 1 1 d . . .
N3 N 0.51913(18) 0.44602(12) 0.27880(11) 0.0266(4) Uani 1 1 d . . .
Cl1 Cl 0.58540(8) 0.45973(4) 0.15281(4) 0.0439(2) Uani 1 1 d . . .
Cl2 Cl 0.30469(6) 0.44790(4) 0.17651(4) 0.0429(2) Uani 1 1 d . . .
F1 F 0.26777(11) 0.70296(8) 0.29405(7) 0.0236(3) Uani 1 1 d . . .
F2 F 0.10782(12) 0.71882(9) 0.35453(8) 0.0307(3) Uani 1 1 d . . .
F3 F 0.12766(13) 0.81480(10) 0.45640(8) 0.0351(4) Uani 1 1 d . . .
F4 F 0.31747(14) 0.89232(9) 0.49825(8) 0.0341(4) Uani 1 1 d . . .
F5 F 0.48175(12) 0.87669(8) 0.43858(7) 0.0276(3) Uani 1 1 d . . .
F6 F 0.55771(12) 0.74180(8) 0.47771(7) 0.0238(3) Uani 1 1 d . . .
F7 F 0.76156(13) 0.72274(8) 0.54824(7) 0.0290(3) Uani 1 1 d . . .
F8 F 0.93573(12) 0.73764(9) 0.49263(9) 0.0339(4) Uani 1 1 d . . .
F9 F 0.89796(12) 0.77350(9) 0.36220(9) 0.0343(4) Uani 1 1 d . . .
F10 F 0.69301(12) 0.79451(8) 0.29027(7) 0.0272(3) Uani 1 1 d . . .
F11 F 0.29989(12) 0.82828(8) 0.22449(7) 0.0282(3) Uani 1 1 d . . .
F12 F 0.25953(17) 0.95693(11) 0.16858(11) 0.0531(5) Uani 1 1 d . . .
F13 F 0.4036(2) 1.07040(11) 0.20700(14) 0.0709(7) Uani 1 1 d . . .
F14 F 0.59486(19) 1.04620(10) 0.30049(12) 0.0574(6) Uani 1 1 d . . .
F15 F 0.64087(13) 0.91797(8) 0.35477(8) 0.0338(4) Uani 1 1 d . . .
B1 B 0.4910(2) 0.78155(14) 0.32937(13) 0.0194(5) Uani 1 1 d . . .
C1 C 0.47246(18) 0.59766(13) 0.23555(11) 0.0186(4) Uani 1 1 d . . .
C2 C 0.47760(18) 0.71393(12) 0.27666(11) 0.0175(4) Uani 1 1 d . . .
C3 C 0.43779(19) 0.71461(12) 0.20920(11) 0.0194(4) Uani 1 1 d . . .
H3 H 0.4161 0.7569 0.1830 0.023 Uiso 1 1 calc R . .
C4 C 0.56339(19) 0.60920(12) 0.35279(11) 0.0184(4) Uani 1 1 d . . .
C5 C 0.51327(19) 0.59136(12) 0.40351(11) 0.0191(4) Uani 1 1 d . . .
C6 C 0.5815(2) 0.56843(13) 0.46308(11) 0.0225(5) Uani 1 1 d . . .
H6 H 0.5503 0.5585 0.4992 0.027 Uiso 1 1 calc R . .
C7 C 0.6934(2) 0.55982(14) 0.47085(12) 0.0255(5) Uani 1 1 d . . .
H7 H 0.7387 0.5452 0.5123 0.031 Uiso 1 1 calc R . .
C8 C 0.7398(2) 0.57258(13) 0.41804(12) 0.0241(5) Uani 1 1 d . . .
H8 H 0.8162 0.5640 0.4231 0.029 Uiso 1 1 calc R . .
C9 C 0.67648(19) 0.59767(13) 0.35807(12) 0.0207(4) Uani 1 1 d . . .
C10 C 0.3907(2) 0.59319(14) 0.39583(12) 0.0236(5) Uani 1 1 d . . .
H10A H 0.3685 0.5510 0.4183 0.035 Uiso 1 1 calc R . .
H10B H 0.3530 0.5916 0.3489 0.035 Uiso 1 1 calc R . .
H10C H 0.3707 0.6382 0.4153 0.035 Uiso 1 1 calc R . .
C11 C 0.7287(2) 0.61008(15) 0.30144(13) 0.0265(5) Uani 1 1 d . . .
H11A H 0.8081 0.6177 0.3185 0.040 Uiso 1 1 calc R . .
H11B H 0.6959 0.6533 0.2766 0.040 Uiso 1 1 calc R . .
H11C H 0.7161 0.5674 0.2724 0.040 Uiso 1 1 calc R . .
C12 C 0.39209(19) 0.62116(13) 0.11789(11) 0.0203(4) Uani 1 1 d . . .
C13 C 0.2797(2) 0.60663(14) 0.09666(13) 0.0261(5) Uani 1 1 d . . .
C14 C 0.2430(2) 0.57760(15) 0.03330(14) 0.0324(6) Uani 1 1 d . . .
H14 H 0.1672 0.5659 0.0169 0.039 Uiso 1 1 calc R . .
C15 C 0.3154(3) 0.56570(15) -0.00586(13) 0.0325(6) Uani 1 1 d . . .
H15 H 0.2893 0.5444 -0.0482 0.039 Uiso 1 1 calc R . .
C16 C 0.4256(2) 0.58440(14) 0.01584(12) 0.0280(5) Uani 1 1 d . . .
H16 H 0.4737 0.5774 -0.0123 0.034 Uiso 1 1 calc R . .
C17 C 0.4665(2) 0.61341(13) 0.07862(12) 0.0238(5) Uani 1 1 d . . .
C18 C 0.2018(2) 0.62101(17) 0.13973(16) 0.0355(6) Uani 1 1 d . . .
H18A H 0.2254 0.5931 0.1807 0.053 Uiso 1 1 calc R . .
H18B H 0.1272 0.6061 0.1165 0.053 Uiso 1 1 calc R . .
H18C H 0.2022 0.6732 0.1500 0.053 Uiso 1 1 calc R . .
C19 C 0.5850(2) 0.63638(15) 0.10113(13) 0.0288(5) Uani 1 1 d . . .
H19A H 0.5906 0.6891 0.0951 0.043 Uiso 1 1 calc R . .
H19B H 0.6285 0.6108 0.0751 0.043 Uiso 1 1 calc R . .
H19C H 0.6132 0.6242 0.1479 0.043 Uiso 1 1 calc R . .
C20 C 0.38790(19) 0.78558(13) 0.36589(11) 0.0204(4) Uani 1 1 d . . .
C21 C 0.2874(2) 0.74973(13) 0.34567(12) 0.0215(5) Uani 1 1 d . . .
C22 C 0.2011(2) 0.75746(14) 0.37585(13) 0.0251(5) Uani 1 1 d . . .
C23 C 0.2115(2) 0.80523(15) 0.42785(13) 0.0271(5) Uani 1 1 d . . .
C24 C 0.3073(2) 0.84410(14) 0.44863(12) 0.0263(5) Uani 1 1 d . . .
C25 C 0.3917(2) 0.83453(13) 0.41735(12) 0.0230(5) Uani 1 1 d . . .
C26 C 0.61370(18) 0.77162(12) 0.37996(11) 0.0189(4) Uani 1 1 d . . .
C27 C 0.63881(19) 0.75271(13) 0.44636(12) 0.0208(5) Uani 1 1 d . . .
C28 C 0.7442(2) 0.74178(13) 0.48428(12) 0.0233(5) Uani 1 1 d . . .
C29 C 0.8323(2) 0.74910(13) 0.45645(13) 0.0250(5) Uani 1 1 d . . .
C30 C 0.8134(2) 0.76719(14) 0.39097(13) 0.0249(5) Uani 1 1 d . . .
C31 C 0.70646(19) 0.77757(13) 0.35484(12) 0.0223(5) Uani 1 1 d . . .
C32 C 0.4765(2) 0.86202(13) 0.29044(12) 0.0225(5) Uani 1 1 d . . .
C33 C 0.3799(2) 0.87912(14) 0.24346(13) 0.0272(5) Uani 1 1 d . . .
C34 C 0.3554(3) 0.94668(17) 0.21467(16) 0.0382(7) Uani 1 1 d . . .
C35 C 0.4265(3) 1.00364(17) 0.23359(19) 0.0471(8) Uani 1 1 d . . .
C36 C 0.5235(3) 0.99115(16) 0.28044(17) 0.0395(7) Uani 1 1 d . . .
C37 C 0.5458(2) 0.92250(14) 0.30746(14) 0.0286(5) Uani 1 1 d . . .
C38 C 0.5592(2) 0.38250(14) 0.31799(12) 0.0246(5) Uani 1 1 d . . .
C39 C 0.5419(2) 0.38984(15) 0.38770(13) 0.0297(5) Uani 1 1 d . . .
H39A H 0.4625 0.3960 0.3855 0.036 Uiso 1 1 calc R . .
H39B H 0.5818 0.4332 0.4098 0.036 Uiso 1 1 calc R . .
C40 C 0.5858(3) 0.32049(15) 0.42691(14) 0.0336(6) Uani 1 1 d . . .
H40 H 0.5760 0.3247 0.4728 0.040 Uiso 1 1 calc R . .
C41 C 0.7078(3) 0.3114(2) 0.42937(18) 0.0485(9) Uani 1 1 d . . .
H41A H 0.7372 0.2678 0.4558 0.058 Uiso 1 1 calc R . .
H41B H 0.7493 0.3546 0.4506 0.058 Uiso 1 1 calc R . .
C42 C 0.7228(3) 0.30290(19) 0.35873(18) 0.0453(8) Uani 1 1 d . . .
H42 H 0.8028 0.2958 0.3608 0.054 Uiso 1 1 calc R . .
C43 C 0.6590(3) 0.23779(17) 0.32581(19) 0.0451(8) Uani 1 1 d . . .
H43A H 0.6873 0.1930 0.3508 0.054 Uiso 1 1 calc R . .
H43B H 0.6691 0.2326 0.2806 0.054 Uiso 1 1 calc R . .
C44 C 0.5365(2) 0.24692(15) 0.32293(14) 0.0313(6) Uani 1 1 d . . .
H44 H 0.4947 0.2034 0.3011 0.038 Uiso 1 1 calc R . .
C45 C 0.4941(2) 0.31616(14) 0.28313(13) 0.0290(5) Uani 1 1 d . . .
H45A H 0.4145 0.3227 0.2802 0.035 Uiso 1 1 calc R . .
H45B H 0.5042 0.3117 0.2379 0.035 Uiso 1 1 calc R . .
C46 C 0.6821(2) 0.37336(17) 0.32030(16) 0.0356(6) Uani 1 1 d . . .
H46A H 0.7244 0.4158 0.3425 0.043 Uiso 1 1 calc R . .
H46B H 0.6926 0.3701 0.2750 0.043 Uiso 1 1 calc R . .
C47 C 0.5207(2) 0.25524(15) 0.39246(14) 0.0318(6) Uani 1 1 d . . .
H47A H 0.5458 0.2104 0.4181 0.038 Uiso 1 1 calc R . .
H47B H 0.4414 0.2621 0.3903 0.038 Uiso 1 1 calc R . .
C91 C 1.0027(9) 0.5566(10) 0.5391(4) 0.056(3) Uani 0.50 1 d PGDU A -1
C92 C 1.0401(8) 0.5770(6) 0.4845(4) 0.059(3) Uani 0.50 1 d PGDU A -1
H92 H 1.0654 0.6254 0.4810 0.071 Uiso 0.50 1 calc PR A -1
C93 C 1.0406(9) 0.5266(5) 0.4349(5) 0.070(3) Uani 0.50 1 d PGDU A -1
H93 H 1.0661 0.5406 0.3975 0.084 Uiso 0.50 1 calc PR A -1
C94 C 1.0036(9) 0.4559(5) 0.4400(8) 0.088(6) Uani 0.50 1 d PGDU A -1
H94 H 1.0039 0.4215 0.4061 0.106 Uiso 0.50 1 calc PR A -1
C95 C 0.9662(9) 0.4355(7) 0.4947(9) 0.126(9) Uani 0.50 1 d PGDU A -1
H95 H 0.9410 0.3872 0.4982 0.151 Uiso 0.50 1 calc PR A -1
C96 C 0.9658(9) 0.4859(11) 0.5443(7) 0.112(7) Uani 0.50 1 d PGDU A -1
H96 H 0.9402 0.4720 0.5816 0.134 Uiso 0.50 1 calc PR A -1
C97 C 0.9989(7) 0.6033(5) 0.5946(4) 0.059(2) Uani 0.50 1 d PDU A -1
H97A H 1.0549 0.6416 0.5990 0.088 Uiso 0.50 1 calc PR A -1
H97B H 1.0135 0.5741 0.6351 0.088 Uiso 0.50 1 calc PR A -1
H97C H 0.9258 0.6257 0.5872 0.088 Uiso 0.50 1 calc PR A -1

loop_
_atom_site_aniso_label
_atom_site_aniso_U_11
_atom_site_aniso_U_22
_atom_site_aniso_U_33
_atom_site_aniso_U_23
_atom_site_aniso_U_13
_atom_site_aniso_U_12
V 0.0326(2) 0.0219(2) 0.0219(2) -0.00133(16) 0.00533(18) 0.00072(17)
N1 0.0166(8) 0.0174(9) 0.0160(9) 0.0012(7) 0.0043(7) 0.0006(7)
N2 0.0191(9) 0.0183(9) 0.0168(9) 0.0002(7) 0.0038(7) 0.0004(7)
N3 0.0302(11) 0.0248(11) 0.0258(10) -0.0047(8) 0.0086(9) -0.0014(9)
Cl1 0.0662(5) 0.0389(4) 0.0332(4) 0.0041(3) 0.0246(4) 0.0171(4)
Cl2 0.0411(4) 0.0333(4) 0.0451(4) 0.0044(3) -0.0068(3) -0.0099(3)
F1 0.0206(7) 0.0256(7) 0.0248(7) -0.0040(6) 0.0059(5) -0.0010(5)
F2 0.0177(7) 0.0388(9) 0.0374(9) 0.0011(7) 0.0101(6) -0.0019(6)
F3 0.0275(8) 0.0495(10) 0.0338(8) 0.0012(7) 0.0181(7) 0.0108(7)
F4 0.0383(9) 0.0379(9) 0.0279(8) -0.0095(7) 0.0116(7) 0.0100(7)
F5 0.0260(7) 0.0267(7) 0.0295(8) -0.0091(6) 0.0053(6) -0.0005(6)
F6 0.0242(7) 0.0288(7) 0.0210(7) -0.0004(6) 0.0105(6) 0.0000(6)
F7 0.0327(8) 0.0297(8) 0.0213(7) 0.0011(6) 0.0002(6) 0.0022(6)
F8 0.0187(7) 0.0345(8) 0.0430(9) -0.0008(7) -0.0025(6) 0.0013(6)
F9 0.0189(7) 0.0402(9) 0.0477(10) 0.0017(8) 0.0159(7) -0.0023(6)
F10 0.0250(7) 0.0338(8) 0.0260(7) 0.0031(6) 0.0125(6) -0.0011(6)
F11 0.0235(7) 0.0282(8) 0.0303(8) 0.0008(6) 0.0019(6) 0.0050(6)
F12 0.0463(11) 0.0406(10) 0.0612(13) 0.0169(9) -0.0080(9) 0.0144(9)
F13 0.0790(16) 0.0259(10) 0.0956(18) 0.0262(11) -0.0018(14) 0.0087(10)
F14 0.0642(13) 0.0226(9) 0.0789(15) 0.0054(9) 0.0053(11) -0.0115(9)
F15 0.0329(8) 0.0241(8) 0.0409(9) 0.0002(7) 0.0021(7) -0.0074(6)
B1 0.0191(11) 0.0201(12) 0.0194(11) -0.0006(9) 0.0054(9) 0.0002(9)
C1 0.0180(10) 0.0197(11) 0.0187(10) 0.0025(8) 0.0059(8) 0.0014(8)
C2 0.0161(10) 0.0181(10) 0.0195(10) 0.0009(8) 0.0066(8) 0.0016(8)
C3 0.0217(11) 0.0173(10) 0.0194(11) 0.0018(8) 0.0056(9) 0.0011(8)
C4 0.0202(10) 0.0181(10) 0.0156(10) 0.0010(8) 0.0019(8) 0.0015(8)
C5 0.0228(11) 0.0156(10) 0.0189(10) -0.0022(8) 0.0054(9) -0.0001(8)
C6 0.0314(12) 0.0176(10) 0.0184(10) -0.0007(8) 0.0058(9) -0.0031(9)
C7 0.0297(13) 0.0215(11) 0.0210(11) 0.0017(9) -0.0021(9) 0.0005(9)
C8 0.0210(11) 0.0215(11) 0.0264(12) -0.0011(9) -0.0005(9) 0.0044(9)
C9 0.0209(11) 0.0190(11) 0.0220(11) -0.0016(9) 0.0048(9) 0.0020(9)
C10 0.0245(12) 0.0251(12) 0.0234(11) 0.0021(9) 0.0102(9) 0.0002(9)
C11 0.0208(11) 0.0343(13) 0.0256(12) -0.0017(10) 0.0083(9) 0.0024(10)
C12 0.0233(11) 0.0197(11) 0.0165(10) -0.0002(8) 0.0025(9) 0.0006(9)
C13 0.0230(12) 0.0262(12) 0.0264(12) 0.0025(10) 0.0008(10) 0.0029(9)
C14 0.0292(13) 0.0319(14) 0.0289(13) 0.0022(11) -0.0063(11) -0.0014(11)
C15 0.0435(16) 0.0279(13) 0.0215(12) -0.0007(10) -0.0008(11) -0.0023(11)
C16 0.0395(15) 0.0265(12) 0.0176(11) -0.0009(9) 0.0065(10) 0.0015(11)
C17 0.0284(12) 0.0229(11) 0.0191(11) 0.0010(9) 0.0042(9) -0.0003(9)
C18 0.0217(12) 0.0418(16) 0.0436(16) -0.0029(13) 0.0090(11) 0.0041(11)
C19 0.0294(13) 0.0338(14) 0.0254(12) 0.0006(10) 0.0113(10) -0.0040(11)
C20 0.0194(11) 0.0217(11) 0.0202(11) 0.0009(9) 0.0054(9) 0.0026(9)
C21 0.0214(11) 0.0225(11) 0.0212(11) 0.0005(9) 0.0065(9) 0.0032(9)
C22 0.0186(11) 0.0294(13) 0.0277(12) 0.0050(10) 0.0065(9) 0.0040(9)
C23 0.0238(12) 0.0343(13) 0.0269(12) 0.0030(10) 0.0132(10) 0.0108(10)
C24 0.0301(13) 0.0270(12) 0.0232(12) -0.0025(10) 0.0092(10) 0.0087(10)
C25 0.0211(11) 0.0226(11) 0.0254(11) -0.0021(9) 0.0062(9) 0.0025(9)
C26 0.0187(10) 0.0180(10) 0.0210(11) -0.0014(8) 0.0066(8) -0.0006(8)
C27 0.0210(11) 0.0204(11) 0.0231(11) -0.0029(9) 0.0095(9) -0.0008(8)
C28 0.0263(12) 0.0203(11) 0.0211(11) -0.0022(9) 0.0017(9) 0.0000(9)
C29 0.0168(11) 0.0222(11) 0.0331(13) -0.0026(10) 0.0006(9) 0.0002(9)
C30 0.0188(11) 0.0219(11) 0.0362(13) -0.0026(10) 0.0106(10) -0.0030(9)
C31 0.0212(11) 0.0234(11) 0.0232(11) -0.0002(9) 0.0075(9) -0.0015(9)
C32 0.0239(11) 0.0205(11) 0.0241(11) -0.0003(9) 0.0075(9) 0.0022(9)
C33 0.0277(12) 0.0248(12) 0.0293(13) 0.0024(10) 0.0075(10) 0.0036(10)
C34 0.0372(15) 0.0312(14) 0.0416(16) 0.0089(12) 0.0008(13) 0.0108(12)
C35 0.057(2) 0.0226(14) 0.059(2) 0.0153(14) 0.0088(17) 0.0088(13)
C36 0.0455(17) 0.0221(13) 0.0502(18) 0.0017(12) 0.0104(14) -0.0042(12)
C37 0.0317(13) 0.0223(12) 0.0316(13) 0.0011(10) 0.0077(11) -0.0011(10)
C38 0.0264(12) 0.0242(12) 0.0241(12) -0.0005(9) 0.0078(9) -0.0003(9)
C39 0.0400(15) 0.0268(13) 0.0238(12) -0.0031(10) 0.0108(11) -0.0034(11)
C40 0.0440(16) 0.0304(14) 0.0268(13) 0.0032(11) 0.0098(12) -0.0070(12)
C41 0.0384(16) 0.0436(18) 0.054(2) 0.0256(16) -0.0075(14) -0.0065(14)
C42 0.0274(14) 0.0481(19) 0.063(2) 0.0247(16) 0.0153(14) 0.0115(13)
C43 0.0530(19) 0.0313(15) 0.060(2) 0.0164(14) 0.0318(17) 0.0173(14)
C44 0.0412(15) 0.0217(12) 0.0339(14) 0.0008(10) 0.0146(12) 0.0010(11)
C45 0.0370(14) 0.0258(13) 0.0235(12) -0.0021(10) 0.0058(10) 0.0001(11)
C46 0.0311(14) 0.0342(15) 0.0454(16) 0.0124(12) 0.0167(12) 0.0041(11)
C47 0.0387(15) 0.0292(13) 0.0286(13) 0.0030(11) 0.0102(11) -0.0015(11)
C91 0.028(5) 0.073(7) 0.058(5) 0.008(5) -0.008(4) 0.011(5)
C92 0.026(4) 0.082(8) 0.062(5) -0.035(5) -0.003(4) 0.010(4)
C93 0.036(5) 0.078(7) 0.088(7) -0.050(6) 0.000(5) 0.016(5)
C94 0.040(6) 0.072(11) 0.141(15) -0.045(10) 0.002(8) 0.014(6)
C95 0.028(7) 0.077(9) 0.24(3) 0.001(15) -0.025(12) 0.018(6)
C96 0.030(6) 0.123(12) 0.157(15) 0.063(12) -0.026(7) 0.019(7)
C97 0.050(4) 0.061(5) 0.056(4) 0.013(4) -0.003(3) -0.005(4)

loop_
_atom_type_symbol
_atom_type_description
_atom_type_scat_dispersion_real
_atom_type_scat_dispersion_imag
_atom_type_scat_source
C C 0.0033 0.0016 'International Tables Vol C Tables 4.2.6.8 and 6.1.1.4'
H H 0.0000 0.0000 'International Tables Vol C Tables 4.2.6.8 and 6.1.1.4'
B B 0.0013 0.0007 'International Tables Vol C Tables 4.2.6.8 and 6.1.1.4'
Cl Cl 0.1484 0.1585 'International Tables Vol C Tables 4.2.6.8 and 6.1.1.4'
F F 0.0171 0.0103 'International Tables Vol C Tables 4.2.6.8 and 6.1.1.4'
N N 0.0061 0.0033 'International Tables Vol C Tables 4.2.6.8 and 6.1.1.4'
V V 0.3005 0.5294 'International Tables Vol C Tables 4.2.6.8 and 6.1.1.4'

loop_
_geom_angle_atom_site_label_1
_geom_angle_atom_site_label_2
_geom_angle_atom_site_label_3
_geom_angle
N3 V C1 105.75(10)
N3 V Cl2 103.93(8)
C1 V Cl2 112.28(7)
N3 V Cl1 101.99(8)
C1 V Cl1 114.64(7)
Cl2 V Cl1 116.41(4)
C1 N1 C2 111.61(18)
C1 N1 C4 120.52(19)
C2 N1 C4 126.73(19)
C1 N2 C3 110.69(19)
C1 N2 C12 122.06(19)
C3 N2 C12 127.20(19)
C38 N3 V 154.53(19)
C2 B1 C26 105.86(18)
C2 B1 C20 112.46(19)
C26 B1 C20 114.70(19)
C2 B1 C32 110.98(19)
C26 B1 C32 112.49(19)
C20 B1 C32 100.49(18)
N2 C1 N1 104.99(19)
N2 C1 V 116.53(16)
N1 C1 V 138.44(17)
C3 C2 N1 103.35(19)
C3 C2 B1 129.3(2)
N1 C2 B1 127.23(19)
N2 C3 C2 109.3(2)
C5 C4 C9 122.4(2)
C5 C4 N1 120.9(2)
C9 C4 N1 116.7(2)
C6 C5 C4 117.4(2)
C6 C5 C10 119.2(2)
C4 C5 C10 123.4(2)
C7 C6 C5 121.4(2)
C6 C7 C8 119.9(2)
C9 C8 C7 121.2(2)
C8 C9 C4 117.4(2)
C8 C9 C11 120.0(2)
C4 C9 C11 122.6(2)
C13 C12 C17 124.2(2)
C13 C12 N2 117.6(2)
C17 C12 N2 118.2(2)
C12 C13 C14 116.5(2)
C12 C13 C18 121.9(2)
C14 C13 C18 121.6(2)
C15 C14 C13 120.8(3)
C14 C15 C16 120.9(2)
C15 C16 C17 120.6(2)
C16 C17 C12 116.9(2)
C16 C17 C19 120.5(2)
C12 C17 C19 122.6(2)
C21 C20 C25 113.3(2)
C21 C20 B1 126.0(2)
C25 C20 B1 120.2(2)
F1 C21 C22 114.8(2)
F1 C21 C20 121.0(2)
C22 C21 C20 124.2(2)
F2 C22 C23 120.1(2)
F2 C22 C21 120.4(2)
C23 C22 C21 119.5(2)
F3 C23 C24 120.7(2)
F3 C23 C22 120.2(2)
C24 C23 C22 119.1(2)
F4 C24 C23 119.7(2)
F4 C24 C25 120.7(2)
C23 C24 C25 119.6(2)
F5 C25 C24 116.4(2)
F5 C25 C20 119.3(2)
C24 C25 C20 124.2(2)
C27 C26 C31 113.1(2)
C27 C26 B1 128.0(2)
C31 C26 B1 118.8(2)
F6 C27 C28 115.2(2)
F6 C27 C26 120.6(2)
C28 C27 C26 124.1(2)
F7 C28 C29 119.7(2)
F7 C28 C27 120.5(2)
C29 C28 C27 119.8(2)
F8 C29 C30 120.3(2)
F8 C29 C28 120.5(2)
C30 C29 C28 119.2(2)
F9 C30 C29 120.5(2)
F9 C30 C31 120.5(2)
C29 C30 C31 119.1(2)
F10 C31 C30 116.3(2)
F10 C31 C26 119.0(2)
C30 C31 C26 124.7(2)
C33 C32 C37 112.2(2)
C33 C32 B1 120.9(2)
C37 C32 B1 126.1(2)
F11 C33 C34 114.9(2)
F11 C33 C32 120.2(2)
C34 C33 C32 124.9(3)
F12 C34 C35 120.0(3)
F12 C34 C33 119.9(3)
C35 C34 C33 120.1(3)
F13 C35 C34 121.2(3)
F13 C35 C36 120.4(3)
C34 C35 C36 118.4(3)
F14 C36 C35 119.9(3)
F14 C36 C37 120.3(3)
C35 C36 C37 119.8(3)
F15 C37 C36 114.2(2)
F15 C37 C32 121.1(2)
C36 C37 C32 124.7(3)
N3 C38 C39 111.1(2)
N3 C38 C46 108.1(2)
C39 C38 C46 110.8(2)
N3 C38 C45 107.4(2)
C39 C38 C45 109.7(2)
C46 C38 C45 109.7(2)
C38 C39 C40 108.6(2)
C41 C40 C47 110.2(3)
C41 C40 C39 109.3(2)
C47 C40 C39 108.5(2)
C40 C41 C42 109.6(3)
C43 C42 C46 110.9(3)
C43 C42 C41 110.1(3)
C46 C42 C41 108.2(3)
C42 C43 C44 110.2(3)
C47 C44 C43 109.8(3)
C47 C44 C45 109.0(2)
C43 C44 C45 108.7(2)
C44 C45 C38 108.8(2)
C38 C46 C42 107.9(2)
C44 C47 C40 110.5(2)
C92 C91 C96 120.0
C92 C91 C97 125.7(10)
C96 C91 C97 114.3(10)
C91 C92 C93 120.0
C94 C93 C92 120.0
C93 C94 C95 120.0
C96 C95 C94 120.0
C95 C96 C91 120.0

loop_
_geom_bond_atom_site_label_1
_geom_bond_atom_site_label_2
_geom_bond_distance
V N3 1.621(2)
V C1 2.049(2)
V Cl2 2.1558(9)
V Cl1 2.1673(9)
N1 C1 1.365(3)
N1 C2 1.408(3)
N1 C4 1.452(3)
N2 C1 1.350(3)
N2 C3 1.360(3)
N2 C12 1.458(3)
N3 C38 1.441(3)
F1 C21 1.354(3)
F2 C22 1.345(3)
F3 C23 1.341(3)
F4 C24 1.346(3)
F5 C25 1.348(3)
F6 C27 1.353(3)
F7 C28 1.348(3)
F8 C29 1.346(3)
F9 C30 1.346(3)
F10 C31 1.356(3)
F11 C33 1.354(3)
F12 C34 1.355(3)
F13 C35 1.346(3)
F14 C36 1.344(4)
F15 C37 1.350(3)
B1 C2 1.640(3)
B1 C26 1.647(3)
B1 C20 1.656(3)
B1 C32 1.673(4)
C2 C3 1.377(3)
C4 C5 1.399(3)
C4 C9 1.409(3)
C5 C6 1.391(3)
C5 C10 1.503(3)
C6 C7 1.378(4)
C7 C8 1.389(4)
C8 C9 1.387(3)
C9 C11 1.505(3)
C12 C13 1.393(3)
C12 C17 1.393(3)
C13 C14 1.398(4)
C13 C18 1.506(4)
C14 C15 1.382(4)
C15 C16 1.384(4)
C16 C17 1.393(3)
C17 C19 1.502(4)
C20 C21 1.390(3)
C20 C25 1.394(3)
C21 C22 1.387(3)
C22 C23 1.378(4)
C23 C24 1.370(4)
C24 C25 1.385(3)
C26 C27 1.391(3)
C26 C31 1.392(3)
C27 C28 1.376(3)
C28 C29 1.375(4)
C29 C30 1.373(4)
C30 C31 1.379(3)
C32 C33 1.393(4)
C32 C37 1.399(4)
C33 C34 1.379(4)
C34 C35 1.366(5)
C35 C36 1.379(5)
C36 C37 1.380(4)
C38 C39 1.533(3)
C38 C46 1.537(4)
C38 C45 1.544(4)
C39 C40 1.539(4)
C40 C41 1.524(5)
C40 C47 1.525(4)
C41 C42 1.543(5)
C42 C43 1.505(5)
C42 C46 1.540(4)
C43 C44 1.529(4)
C44 C47 1.524(4)
C44 C45 1.539(4)
C91 C92 1.3900
C91 C96 1.3900
C91 C97 1.452(15)
C92 C93 1.3900
C93 C94 1.3900
C94 C95 1.3900
C95 C96 1.3900

loop_
_geom_torsion_atom_site_label_1
_geom_torsion_atom_site_label_2
_geom_torsion_atom_site_label_3
_geom_torsion_atom_site_label_4
_geom_torsion
C1 V N3 C38 -171.9(4)
Cl2 V N3 C38 69.7(4)
Cl1 V N3 C38 -51.7(4)
C3 N2 C1 N1 0.2(2)
C12 N2 C1 N1 -177.40(19)
C3 N2 C1 V 178.47(15)
C12 N2 C1 V 0.8(3)
C2 N1 C1 N2 0.6(2)
C4 N1 C1 N2 -168.00(19)
C2 N1 C1 V -176.99(19)
C4 N1 C1 V 14.4(3)
N3 V C1 N2 -179.74(17)
Cl2 V C1 N2 -67.04(18)
Cl1 V C1 N2 68.75(18)
N3 V C1 N1 -2.3(3)
Cl2 V C1 N1 110.4(2)
Cl1 V C1 N1 -113.8(2)
C1 N1 C2 C3 -1.2(2)
C4 N1 C2 C3 166.6(2)
C1 N1 C2 B1 175.9(2)
C4 N1 C2 B1 -16.3(3)
C26 B1 C2 C3 -135.6(2)
C20 B1 C2 C3 98.4(3)
C32 B1 C2 C3 -13.3(3)
C26 B1 C2 N1 48.0(3)
C20 B1 C2 N1 -78.0(3)
C32 B1 C2 N1 170.3(2)
C1 N2 C3 C2 -1.0(3)
C12 N2 C3 C2 176.5(2)
N1 C2 C3 N2 1.3(2)
B1 C2 C3 N2 -175.7(2)
C1 N1 C4 C5 -104.8(3)
C2 N1 C4 C5 88.4(3)
C1 N1 C4 C9 74.1(3)
C2 N1 C4 C9 -92.7(3)
C9 C4 C5 C6 6.6(3)
N1 C4 C5 C6 -174.6(2)
C9 C4 C5 C10 -171.1(2)
N1 C4 C5 C10 7.7(3)
C4 C5 C6 C7 -3.4(3)
C10 C5 C6 C7 174.4(2)
C5 C6 C7 C8 -1.5(4)
C6 C7 C8 C9 3.4(4)
C7 C8 C9 C4 -0.4(4)
C7 C8 C9 C11 -179.2(2)
C5 C4 C9 C8 -4.7(3)
N1 C4 C9 C8 176.4(2)
C5 C4 C9 C11 174.1(2)
N1 C4 C9 C11 -4.8(3)
C1 N2 C12 C13 91.0(3)
C3 N2 C12 C13 -86.2(3)
C1 N2 C12 C17 -88.3(3)
C3 N2 C12 C17 94.5(3)
C17 C12 C13 C14 4.7(4)
N2 C12 C13 C14 -174.5(2)
C17 C12 C13 C18 -175.6(2)
N2 C12 C13 C18 5.2(4)
C12 C13 C14 C15 -1.2(4)
C18 C13 C14 C15 179.1(3)
C13 C14 C15 C16 -2.1(4)
C14 C15 C16 C17 2.2(4)
C15 C16 C17 C12 1.1(4)
C15 C16 C17 C19 -177.6(2)
C13 C12 C17 C16 -4.6(4)
N2 C12 C17 C16 174.6(2)
C13 C12 C17 C19 174.0(2)
N2 C12 C17 C19 -6.8(4)
C2 B1 C20 C21 -15.0(3)
C26 B1 C20 C21 -136.0(2)
C32 B1 C20 C21 103.1(3)
C2 B1 C20 C25 172.9(2)
C26 B1 C20 C25 51.9(3)
C32 B1 C20 C25 -69.0(3)
C25 C20 C21 F1 176.7(2)
B1 C20 C21 F1 4.1(4)
C25 C20 C21 C22 -4.1(4)
B1 C20 C21 C22 -176.7(2)
F1 C21 C22 F2 1.5(3)
C20 C21 C22 F2 -177.7(2)
F1 C21 C22 C23 -178.3(2)
C20 C21 C22 C23 2.4(4)
F2 C22 C23 F3 -1.7(4)
C21 C22 C23 F3 178.2(2)
F2 C22 C23 C24 -179.9(2)
C21 C22 C23 C24 0.0(4)
F3 C23 C24 F4 0.1(4)
C22 C23 C24 F4 178.3(2)
F3 C23 C24 C25 -178.5(2)
C22 C23 C24 C25 -0.3(4)
F4 C24 C25 F5 -1.2(4)
C23 C24 C25 F5 177.4(2)
F4 C24 C25 C20 179.7(2)
C23 C24 C25 C20 -1.8(4)
C21 C20 C25 F5 -175.4(2)
B1 C20 C25 F5 -2.3(3)
C21 C20 C25 C24 3.8(4)
B1 C20 C25 C24 176.8(2)
C2 B1 C26 C27 -111.3(3)
C20 B1 C26 C27 13.3(3)
C32 B1 C26 C27 127.3(2)
C2 B1 C26 C31 64.0(3)
C20 B1 C26 C31 -171.4(2)
C32 B1 C26 C31 -57.4(3)
C31 C26 C27 F6 -177.3(2)
B1 C26 C27 F6 -1.8(4)
C31 C26 C27 C28 0.8(3)
B1 C26 C27 C28 176.4(2)
F6 C27 C28 F7 -1.0(3)
C26 C27 C28 F7 -179.3(2)
F6 C27 C28 C29 177.8(2)
C26 C27 C28 C29 -0.4(4)
F7 C28 C29 F8 -0.2(4)
C27 C28 C29 F8 -179.1(2)
F7 C28 C29 C30 178.8(2)
C27 C28 C29 C30 -0.1(4)
F8 C29 C30 F9 0.2(4)
C28 C29 C30 F9 -178.9(2)
F8 C29 C30 C31 179.0(2)
C28 C29 C30 C31 0.0(4)
F9 C30 C31 F10 -0.4(3)
C29 C30 C31 F10 -179.3(2)
F9 C30 C31 C26 179.4(2)
C29 C30 C31 C26 0.5(4)
C27 C26 C31 F10 178.9(2)
B1 C26 C31 F10 2.9(3)
C27 C26 C31 C30 -0.9(4)
B1 C26 C31 C30 -176.9(2)
C2 B1 C32 C33 58.8(3)
C26 B1 C32 C33 177.2(2)
C20 B1 C32 C33 -60.4(3)
C2 B1 C32 C37 -132.9(2)
C26 B1 C32 C37 -14.5(3)
C20 B1 C32 C37 108.0(3)
C37 C32 C33 F11 -175.5(2)
B1 C32 C33 F11 -5.7(4)
C37 C32 C33 C34 2.1(4)
B1 C32 C33 C34 172.0(3)
F11 C33 C34 F12 -3.3(4)
C32 C33 C34 F12 178.9(3)
F11 C33 C34 C35 175.3(3)
C32 C33 C34 C35 -2.5(5)
F12 C34 C35 F13 -0.3(6)
C33 C34 C35 F13 -178.9(3)
F12 C34 C35 C36 -179.8(3)
C33 C34 C35 C36 1.6(5)
F13 C35 C36 F14 1.1(6)
C34 C35 C36 F14 -179.5(3)
F13 C35 C36 C37 179.8(3)
C34 C35 C36 C37 -0.8(5)
F14 C36 C37 F15 1.5(4)
C35 C36 C37 F15 -177.2(3)
F14 C36 C37 C32 179.3(3)
C35 C36 C37 C32 0.6(5)
C33 C32 C37 F15 176.5(2)
B1 C32 C37 F15 7.3(4)
C33 C32 C37 C36 -1.2(4)
B1 C32 C37 C36 -170.4(3)
V N3 C38 C39 -154.0(4)
V N3 C38 C46 84.2(5)
V N3 C38 C45 -34.1(5)
N3 C38 C39 C40 179.8(2)
C46 C38 C39 C40 -60.0(3)
C45 C38 C39 C40 61.3(3)
C38 C39 C40 C41 59.2(3)
C38 C39 C40 C47 -61.0(3)
C47 C40 C41 C42 57.8(3)
C39 C40 C41 C42 -61.3(3)
C40 C41 C42 C43 -58.8(3)
C40 C41 C42 C46 62.5(3)
C46 C42 C43 C44 -60.3(3)
C41 C42 C43 C44 59.4(3)
C42 C43 C44 C47 -59.1(3)
C42 C43 C44 C45 60.1(3)
C47 C44 C45 C38 59.3(3)
C43 C44 C45 C38 -60.4(3)
N3 C38 C45 C44 178.8(2)
C39 C38 C45 C44 -60.4(3)
C46 C38 C45 C44 61.5(3)
N3 C38 C46 C42 -176.7(3)
C39 C38 C46 C42 61.4(3)
C45 C38 C46 C42 -59.9(3)
C43 C42 C46 C38 59.5(3)
C41 C42 C46 C38 -61.3(3)
C43 C44 C47 C40 58.1(3)
C45 C44 C47 C40 -60.8(3)
C41 C40 C47 C44 -58.1(3)
C39 C40 C47 C44 61.5(3)
C96 C91 C92 C93 0.0
C97 C91 C92 C93 179.3(7)
C91 C92 C93 C94 0.0
C92 C93 C94 C95 0.0
C93 C94 C95 C96 0.0
C94 C95 C96 C91 0.0
C92 C91 C96 C95 0.0
C97 C91 C96 C95 -179.4(6)
